data_7237748
loop_
_publ_author_name
'He, Keqiang'
'Zhou, Shujun'
'Li, Weili'
'Tian, Hongkun'
'Tang, Qingxin'
'Zhang, Jidong'
'Yan, Donghang'
'Geng, Yanhou'
'Wang, Fosong'

_publ_section_title
;
 Five-ring-fused asymmetric thienoacenes for high mobility organic
 thin-film transistors: the influence of the position of the S atom in the
 terminal thiophene ring
;
_journal_issue 12
_journal_name_full 'Journal of Materials Chemistry C'
_journal_page_first 3656
_journal_paper_doi 10.1039/C9TC00552H
_journal_volume 7
_journal_year 2019
_chemical_formula_moiety 'C22 H20 S3'
_chemical_formula_sum 'C22 H20 S3'
_chemical_formula_weight 380.56
_chemical_melting_point 426
_chemical_name_systematic '2-hexylthieno[5,4-b][1]benzothieno[3,2-b][1]benzothiophene (BTBTT6-syn)'
_space_group_crystal_system monoclinic
_space_group_IT_number 14
_space_group_name_Hall '-P 2ybc'
_space_group_name_H-M_alt 'P 1 21/c 1'
_atom_sites_solution_hydrogens geom
_audit_creation_method SHELXL-2014/7
_audit_update_record
;
2019-01-03 deposited with the CCDC.	2019-02-26 downloaded from the CCDC.
;
_cell_angle_alpha 90
_cell_angle_beta 96.341(3)
_cell_angle_gamma 90
_cell_formula_units_Z 4
_cell_length_a 20.4984(12)
_cell_length_b 15.4320(10)
_cell_length_c 6.0388(4)
_cell_measurement_reflns_used 5805
_cell_measurement_temperature 295(2)
_cell_measurement_theta_max 68.59
_cell_measurement_theta_min 3.59
_cell_volume 1898.6(2)
_computing_cell_refinement 'SAINT-Plus (Bruker, 2007)'
_computing_data_collection 'APEX2 (Bruker, 2007)'
_computing_data_reduction SAINT-Plus
_computing_molecular_graphics SHELXTL
_computing_publication_material SHELXTL
_computing_structure_refinement 'SHELXL-2014/7 (Sheldrick, 2014)'
_computing_structure_solution 'SHELXTL (Sheldrick,2008)'
_diffrn_ambient_temperature 295
_diffrn_measured_fraction_theta_full 0.966
_diffrn_measured_fraction_theta_max 0.966
_diffrn_measurement_device_type 'Bruker APEXII CCD'
_diffrn_measurement_method '\f and \w scans'
_diffrn_radiation_type CuK\a
_diffrn_radiation_wavelength 1.54178
_diffrn_reflns_av_R_equivalents 0.0982
_diffrn_reflns_av_unetI/netI 0.0803
_diffrn_reflns_Laue_measured_fraction_full 0.966
_diffrn_reflns_Laue_measured_fraction_max 0.966
_diffrn_reflns_limit_h_max 24
_diffrn_reflns_limit_h_min -24
_diffrn_reflns_limit_k_max 18
_diffrn_reflns_limit_k_min -18
_diffrn_reflns_limit_l_max 5
_diffrn_reflns_limit_l_min -7
_diffrn_reflns_number 12914
_diffrn_reflns_point_group_measured_fraction_full 0.966
_diffrn_reflns_point_group_measured_fraction_max 0.966
_diffrn_reflns_theta_full 67.495
_diffrn_reflns_theta_max 67.495
_diffrn_reflns_theta_min 3.593
_exptl_absorpt_coefficient_mu 3.561
_exptl_absorpt_correction_T_max 0.675
_exptl_absorpt_correction_T_min 0.490
_exptl_absorpt_correction_type multi-scan
_exptl_absorpt_process_details 'SADABS (Sheldrick, 1996)'
_exptl_crystal_colour colourless
_exptl_crystal_density_diffrn 1.331
_exptl_crystal_density_method 'not measured'
_exptl_crystal_description needle-like
_exptl_crystal_F_000 800
_exptl_crystal_recrystallization_method 'Re-crystallisation from solvent: toluene/p-xylene'
_exptl_crystal_size_max 0.250
_exptl_crystal_size_mid 0.200
_exptl_crystal_size_min 0.120
_refine_diff_density_max 0.388
_refine_diff_density_min -0.284
_refine_diff_density_rms 0.072
_refine_ls_extinction_method none
_refine_ls_goodness_of_fit_ref 1.027
_refine_ls_hydrogen_treatment constr
_refine_ls_matrix_type full
_refine_ls_number_parameters 227
_refine_ls_number_reflns 3304
_refine_ls_number_restraints 0
_refine_ls_restrained_S_all 1.027
_refine_ls_R_factor_all 0.1117
_refine_ls_R_factor_gt 0.0794
_refine_ls_shift/su_max 0.000
_refine_ls_shift/su_mean 0.000
_refine_ls_structure_factor_coef Fsqd
_refine_ls_weighting_details 'w=1/[\s^2^(Fo^2^)+(0.1098P)^2^+2.1635P] where P=(Fo^2^+2Fc^2^)/3'
_refine_ls_weighting_scheme calc
_refine_ls_wR_factor_gt 0.2059
_refine_ls_wR_factor_ref 0.2190
_reflns_Friedel_coverage 0.000
_reflns_number_gt 2529
_reflns_number_total 3304
_reflns_threshold_expression 'I > 2\s(I)'
_cod_data_source_file c9tc00552h2.cif
_cod_data_source_block B1
_cod_original_sg_symbol_H-M P21/c
_cod_database_code 7237748
_shelx_shelxl_version_number 2014/7
_shelx_space_group_comment
;
The symmetry employed for this shelxl refinement is uniquely defined
by the following loop, which should always be used as a source of
symmetry information in preference to the above space-group names.
They are only intended as comments.
;
_shelx_estimated_absorpt_t_min 0.470
_shelx_estimated_absorpt_t_max 0.675

loop_
_space_group_symop_operation_xyz
'x, y, z'
'-x, y+1/2, -z+1/2'
'-x, -y, -z'
'x, -y-1/2, z-1/2'

loop_
_atom_site_label
_atom_site_type_symbol
_atom_site_fract_x
_atom_site_fract_y
_atom_site_fract_z
_atom_site_U_iso_or_equiv
_atom_site_adp_type
_atom_site_occupancy
_atom_site_site_symmetry_order
_atom_site_calc_flag
_atom_site_refinement_flags_posn
_atom_site_refinement_flags_adp
S1 S -0.21051(6) 0.93035(9) 0.16565(19) 0.0603(4) Uani 1 1 d . .
S2 S -0.12866(6) 0.82142(8) 0.76905(18) 0.0560(4) Uani 1 1 d . .
S3 S 0.09625(7) 0.92292(9) 0.2063(2) 0.0601(4) Uani 1 1 d . .
C1 C -0.2757(3) 0.8991(4) 0.3125(9) 0.0620(12) Uani 1 1 d . .
C2 C -0.3419(3) 0.9068(5) 0.2413(11) 0.0765(16) Uani 1 1 d . .
H2 H -0.3559 0.9308 0.1028 0.092 Uiso 1 1 calc R U
C3 C -0.3869(3) 0.8787(6) 0.3782(13) 0.091(2) Uani 1 1 d . .
H3 H -0.4315 0.8849 0.3329 0.109 Uiso 1 1 calc R U
C4 C -0.3665(3) 0.8408(5) 0.5843(12) 0.0843(18) Uani 1 1 d . .
H4 H -0.3976 0.8206 0.6731 0.101 Uiso 1 1 calc R U
C5 C -0.3006(3) 0.8331(4) 0.6571(10) 0.0682(14) Uani 1 1 d . .
H5 H -0.2873 0.8082 0.7950 0.082 Uiso 1 1 calc R U
C6 C -0.2539(3) 0.8628(3) 0.5228(8) 0.0578(11) Uani 1 1 d . .
C7 C -0.1838(3) 0.8617(3) 0.5569(7) 0.0531(11) Uani 1 1 d . .
C8 C -0.1540(3) 0.8948(3) 0.3826(7) 0.0508(10) Uani 1 1 d . .
C9 C -0.0838(2) 0.8889(3) 0.4110(7) 0.0490(10) Uani 1 1 d . .
C10 C -0.0632(2) 0.8482(3) 0.6199(7) 0.0491(10) Uani 1 1 d . .
C11 C 0.0021(3) 0.8334(3) 0.6915(7) 0.0547(11) Uani 1 1 d . .
H11 H 0.0143 0.8074 0.8288 0.066 Uiso 1 1 calc R U
C12 C 0.0496(3) 0.8579(3) 0.5546(7) 0.0509(10) Uani 1 1 d . .
C13 C 0.0285(3) 0.8975(3) 0.3455(7) 0.0508(10) Uani 1 1 d . .
C14 C -0.0363(3) 0.9131(3) 0.2732(7) 0.0520(11) Uani 1 1 d . .
H14 H -0.0483 0.9391 0.1359 0.062 Uiso 1 1 calc R U
C15 C 0.1203(3) 0.8503(3) 0.5914(7) 0.0547(11) Uani 1 1 d . .
H15 H 0.1425 0.8257 0.7186 0.066 Uiso 1 1 calc R U
C16 C 0.1505(3) 0.8824(4) 0.4231(9) 0.0604(12) Uani 1 1 d . .
C17 C 0.2233(3) 0.8929(4) 0.4164(10) 0.0705(14) Uani 1 1 d . .
H17A H 0.2456 0.8618 0.5423 0.085 Uiso 1 1 calc R U
H17B H 0.2339 0.9539 0.4377 0.085 Uiso 1 1 calc R U
C18 C 0.2512(3) 0.8628(4) 0.2091(10) 0.0687(14) Uani 1 1 d . .
H18A H 0.2273 0.8899 0.0797 0.082 Uiso 1 1 calc R U
H18B H 0.2458 0.8006 0.1942 0.082 Uiso 1 1 calc R U
C19 C 0.3238(3) 0.8856(5) 0.2175(11) 0.0793(17) Uani 1 1 d . .
H19A H 0.3286 0.9476 0.2395 0.095 Uiso 1 1 calc R U
H19B H 0.3471 0.8574 0.3464 0.095 Uiso 1 1 calc R U
C20 C 0.3559(3) 0.8611(6) 0.0176(14) 0.094(2) Uani 1 1 d . .
H20A H 0.3329 0.8893 -0.1119 0.113 Uiso 1 1 calc R U
H20B H 0.3517 0.7990 -0.0045 0.113 Uiso 1 1 calc R U
C21 C 0.4286(4) 0.8853(7) 0.0329(17) 0.107(3) Uani 1 1 d . .
H21A H 0.4327 0.9472 0.0598 0.128 Uiso 1 1 calc R U
H21B H 0.4515 0.8560 0.1607 0.128 Uiso 1 1 calc R U
C22 C 0.4617(5) 0.8638(11) -0.167(3) 0.183(7) Uani 1 1 d . .
H22A H 0.4686 0.8024 -0.1730 0.274 Uiso 1 1 calc R U
H22B H 0.5033 0.8930 -0.1584 0.274 Uiso 1 1 calc R U
H22C H 0.4347 0.8821 -0.2988 0.274 Uiso 1 1 calc R U

loop_
_atom_site_aniso_label
_atom_site_aniso_U_11
_atom_site_aniso_U_22
_atom_site_aniso_U_33
_atom_site_aniso_U_23
_atom_site_aniso_U_13
_atom_site_aniso_U_12
S1 0.0569(7) 0.0822(9) 0.0413(6) 0.0054(5) 0.0029(5) 0.0070(6)
S2 0.0638(7) 0.0661(7) 0.0388(5) 0.0074(5) 0.0087(5) 0.0012(6)
S3 0.0590(7) 0.0741(8) 0.0472(6) 0.0063(5) 0.0059(5) -0.0008(6)
C1 0.060(3) 0.072(3) 0.053(3) -0.008(2) 0.003(2) 0.002(2)
C2 0.062(3) 0.099(4) 0.067(3) -0.004(3) 0.001(3) 0.002(3)
C3 0.058(3) 0.128(6) 0.087(4) -0.011(4) 0.005(3) -0.007(4)
C4 0.070(4) 0.104(5) 0.081(4) -0.004(4) 0.021(3) -0.011(4)
C5 0.070(3) 0.077(3) 0.060(3) -0.002(3) 0.016(2) -0.005(3)
C6 0.064(3) 0.063(3) 0.047(2) -0.008(2) 0.009(2) 0.002(2)
C7 0.067(3) 0.056(2) 0.037(2) -0.0029(18) 0.0059(19) 0.001(2)
C8 0.064(3) 0.052(2) 0.038(2) -0.0016(18) 0.0062(19) 0.001(2)
C9 0.059(3) 0.054(2) 0.0334(19) -0.0032(17) 0.0007(18) 0.002(2)
C10 0.063(3) 0.049(2) 0.035(2) -0.0003(17) 0.0065(18) 0.004(2)
C11 0.069(3) 0.060(3) 0.034(2) 0.0051(19) 0.0024(19) 0.003(2)
C12 0.063(3) 0.050(2) 0.039(2) -0.0028(18) -0.0007(19) 0.002(2)
C13 0.062(3) 0.056(2) 0.0346(19) 0.0004(17) 0.0053(18) -0.005(2)
C14 0.064(3) 0.057(3) 0.035(2) 0.0049(18) 0.0062(19) 0.001(2)
C15 0.063(3) 0.063(3) 0.037(2) 0.0023(19) -0.0003(19) 0.004(2)
C16 0.057(3) 0.067(3) 0.056(3) -0.012(2) 0.001(2) 0.003(2)
C17 0.057(3) 0.088(4) 0.064(3) -0.007(3) -0.001(2) -0.002(3)
C18 0.058(3) 0.077(3) 0.070(3) -0.006(3) 0.005(2) -0.004(3)
C19 0.057(3) 0.097(4) 0.082(4) 0.004(3) -0.001(3) -0.001(3)
C20 0.060(4) 0.126(6) 0.097(5) -0.023(4) 0.012(3) -0.005(4)
C21 0.061(4) 0.139(7) 0.121(6) -0.009(5) 0.013(4) 0.000(4)
C22 0.087(7) 0.280(19) 0.191(13) -0.075(12) 0.059(8) -0.013(9)

loop_
_atom_type_symbol
_atom_type_description
_atom_type_scat_dispersion_real
_atom_type_scat_dispersion_imag
_atom_type_scat_source
C C 0.0181 0.0091 'International Tables Vol C Tables 4.2.6.8 and 6.1.1.4'
H H 0.0000 0.0000 'International Tables Vol C Tables 4.2.6.8 and 6.1.1.4'
S S 0.3331 0.5567 'International Tables Vol C Tables 4.2.6.8 and 6.1.1.4'

loop_
_geom_angle_atom_site_label_1
_geom_angle_atom_site_label_2
_geom_angle_atom_site_label_3
_geom_angle
C8 S1 C1 90.8(2)
C7 S2 C10 90.5(2)
C16 S3 C13 91.9(2)
C2 C1 C6 121.1(6)
C2 C1 S1 126.6(5)
C6 C1 S1 112.3(4)
C3 C2 C1 119.0(6)
C3 C2 H2 120.5
C1 C2 H2 120.5
C2 C3 C4 120.9(6)
C2 C3 H3 119.5
C4 C3 H3 119.5
C5 C4 C3 120.4(6)
C5 C4 H4 119.8
C3 C4 H4 119.8
C4 C5 C6 119.8(6)
C4 C5 H5 120.1
C6 C5 H5 120.1
C5 C6 C1 118.7(5)
C5 C6 C7 130.9(5)
C1 C6 C7 110.4(5)
C8 C7 C6 114.2(4)
C8 C7 S2 113.2(4)
C6 C7 S2 132.5(4)
C7 C8 C9 114.2(4)
C7 C8 S1 112.4(4)
C9 C8 S1 133.3(3)
C14 C9 C10 118.9(4)
C14 C9 C8 131.9(4)
C10 C9 C8 109.2(4)
C11 C10 C9 122.1(4)
C11 C10 S2 125.0(3)
C9 C10 S2 112.9(4)
C10 C11 C12 119.0(4)
C10 C11 H11 120.5
C12 C11 H11 120.5
C11 C12 C13 118.4(4)
C11 C12 C15 129.7(4)
C13 C12 C15 111.8(4)
C14 C13 C12 123.0(4)
C14 C13 S3 126.9(3)
C12 C13 S3 110.1(4)
C13 C14 C9 118.5(4)
C13 C14 H14 120.8
C9 C14 H14 120.8
C16 C15 C12 113.1(4)
C16 C15 H15 123.5
C12 C15 H15 123.5
C15 C16 C17 127.0(5)
C15 C16 S3 113.1(4)
C17 C16 S3 119.7(4)
C16 C17 C18 117.2(5)
C16 C17 H17A 108.0
C18 C17 H17A 108.0
C16 C17 H17B 108.0
C18 C17 H17B 108.0
H17A C17 H17B 107.2
C17 C18 C19 111.1(5)
C17 C18 H18A 109.4
C19 C18 H18A 109.4
C17 C18 H18B 109.4
C19 C18 H18B 109.4
H18A C18 H18B 108.0
C20 C19 C18 115.7(6)
C20 C19 H19A 108.4
C18 C19 H19A 108.4
C20 C19 H19B 108.4
C18 C19 H19B 108.4
H19A C19 H19B 107.4
C19 C20 C21 113.9(7)
C19 C20 H20A 108.8
C21 C20 H20A 108.8
C19 C20 H20B 108.8
C21 C20 H20B 108.8
H20A C20 H20B 107.7
C22 C21 C20 115.2(9)
C22 C21 H21A 108.5
C20 C21 H21A 108.5
C22 C21 H21B 108.5
C20 C21 H21B 108.5
H21A C21 H21B 107.5
C21 C22 H22A 109.5
C21 C22 H22B 109.5
H22A C22 H22B 109.5
C21 C22 H22C 109.5
H22A C22 H22C 109.5
H22B C22 H22C 109.5

loop_
_geom_bond_atom_site_label_1
_geom_bond_atom_site_label_2
_geom_bond_distance
S1 C8 1.739(5)
S1 C1 1.752(6)
S2 C7 1.728(5)
S2 C10 1.746(5)
S3 C16 1.738(5)
S3 C13 1.745(5)
C1 C2 1.383(8)
C1 C6 1.415(8)
C2 C3 1.375(10)
C2 H2 0.9300
C3 C4 1.397(11)
C3 H3 0.9300
C4 C5 1.378(10)
C4 H4 0.9300
C5 C6 1.400(8)
C5 H5 0.9300
C6 C7 1.429(8)
C7 C8 1.372(7)
C8 C9 1.433(7)
C9 C14 1.401(7)
C9 C10 1.431(6)
C10 C11 1.380(7)
C11 C12 1.398(7)
C11 H11 0.9300
C12 C13 1.426(6)
C12 C15 1.446(7)
C13 C14 1.373(7)
C14 H14 0.9300
C15 C16 1.342(8)
C15 H15 0.9300
C16 C17 1.505(8)
C17 C18 1.506(8)
C17 H17A 0.9700
C17 H17B 0.9700
C18 C19 1.525(9)
C18 H18A 0.9700
C18 H18B 0.9700
C19 C20 1.486(10)
C19 H19A 0.9700
C19 H19B 0.9700
C20 C21 1.528(10)
C20 H20A 0.9700
C20 H20B 0.9700
C21 C22 1.487(15)
C21 H21A 0.9700
C21 H21B 0.9700
C22 H22A 0.9600
C22 H22B 0.9600
C22 H22C 0.9600

loop_
_geom_torsion_atom_site_label_1
_geom_torsion_atom_site_label_2
_geom_torsion_atom_site_label_3
_geom_torsion_atom_site_label_4
_geom_torsion
C8 S1 C1 C2 -179.6(6)
C8 S1 C1 C6 0.3(4)
C6 C1 C2 C3 0.0(10)
S1 C1 C2 C3 179.9(5)
C1 C2 C3 C4 -1.5(11)
C2 C3 C4 C5 1.8(12)
C3 C4 C5 C6 -0.5(10)
C4 C5 C6 C1 -1.0(9)
C4 C5 C6 C7 -179.2(6)
C2 C1 C6 C5 1.2(8)
S1 C1 C6 C5 -178.7(4)
C2 C1 C6 C7 179.8(5)
S1 C1 C6 C7 -0.1(6)
C5 C6 C7 C8 178.1(5)
C1 C6 C7 C8 -0.3(6)
C5 C6 C7 S2 2.2(9)
C1 C6 C7 S2 -176.2(4)
C10 S2 C7 C8 -0.7(4)
C10 S2 C7 C6 175.2(5)
C6 C7 C8 C9 -176.4(4)
S2 C7 C8 C9 0.3(5)
C6 C7 C8 S1 0.5(6)
S2 C7 C8 S1 177.2(2)
C1 S1 C8 C7 -0.5(4)
C1 S1 C8 C9 175.7(5)
C7 C8 C9 C14 178.6(5)
S1 C8 C9 C14 2.5(8)
C7 C8 C9 C10 0.4(6)
S1 C8 C9 C10 -175.7(4)
C14 C9 C10 C11 1.1(7)
C8 C9 C10 C11 179.6(4)
C14 C9 C10 S2 -179.4(4)
C8 C9 C10 S2 -0.9(5)
C7 S2 C10 C11 -179.6(4)
C7 S2 C10 C9 0.9(4)
C9 C10 C11 C12 -0.8(7)
S2 C10 C11 C12 179.8(4)
C10 C11 C12 C13 0.0(7)
C10 C11 C12 C15 179.4(5)
C11 C12 C13 C14 0.4(7)
C15 C12 C13 C14 -179.1(4)
C11 C12 C13 S3 179.6(4)
C15 C12 C13 S3 0.1(5)
C16 S3 C13 C14 178.7(5)
C16 S3 C13 C12 -0.4(4)
C12 C13 C14 C9 -0.1(7)
S3 C13 C14 C9 -179.1(4)
C10 C9 C14 C13 -0.6(7)
C8 C9 C14 C13 -178.7(5)
C11 C12 C15 C16 -179.0(5)
C13 C12 C15 C16 0.5(6)
C12 C15 C16 C17 173.5(5)
C12 C15 C16 S3 -0.8(6)
C13 S3 C16 C15 0.7(4)
C13 S3 C16 C17 -174.1(4)
C15 C16 C17 C18 133.6(6)
S3 C16 C17 C18 -52.4(7)
C16 C17 C18 C19 174.5(6)
C17 C18 C19 C20 -178.3(7)
C18 C19 C20 C21 179.8(7)
C19 C20 C21 C22 -178.5(11)
